data_2224000
loop_
_publ_author_name
'Liu, Jian-Feng'
'Liu, Jia-Lu'
'Zhao, Guo-Liang'

_publ_section_title
;Bis[6-methoxy-2-[(4-methylphenyl)iminiomethyl]phenolate-\k<i>O</i>^1^]tris(nitrato-\k^2^<i>O</i>,<i>O</i>')ytterbium(III)
 monohydrate
;
_journal_coeditor_code SI2199
_journal_issue 11
_journal_name_full 'Acta Crystallographica Section E'
_journal_page_first m1385
_journal_page_last m1386
_journal_paper_doi 10.1107/S1600536809041361
_journal_volume 65
_journal_year 2009
_chemical_formula_iupac '[Yb (N O3)3 (C15 H15 N O2)2], H2 O'
_chemical_formula_moiety 'C30 H30 N5 O13 Yb, H2 O'
_chemical_formula_sum 'C30 H32 N5 O14 Yb'
_chemical_formula_weight 859.65
_chemical_name_systematic
;
Bis[6-methoxy-2-[(4-methylphenyl)iminiomethyl]phenolate-
\k<i>O</i>^1^]tris(nitrato-\k^2^<i>O</i>,<i>O</i>')ytterbium(III)
monohydrate
;
_space_group_IT_number 2
_symmetry_cell_setting triclinic
_symmetry_space_group_name_Hall '-P 1'
_symmetry_space_group_name_H-M 'P -1'
_atom_sites_solution_hydrogens geom
_atom_sites_solution_primary direct
_atom_sites_solution_secondary difmap
_audit_creation_method SHELXL-97
_cell_angle_alpha 97.3410(10)
_cell_angle_beta 101.9290(10)
_cell_angle_gamma 106.5930(10)
_cell_formula_units_Z 2
_cell_length_a 9.68780(10)
_cell_length_b 9.9210(2)
_cell_length_c 18.5998(3)
_cell_measurement_reflns_used 9270
_cell_measurement_temperature 296(2)
_cell_measurement_theta_max 27.61
_cell_measurement_theta_min 2.19
_cell_volume 1642.63(5)
_computing_cell_refinement 'SAINT (Bruker, 2006)'
_computing_data_collection 'APEX2 (Bruker, 2006)'
_computing_data_reduction 'SAINT (Bruker, 2006)'
_computing_molecular_graphics 'SHELXTL (Sheldrick, 2008)'
_computing_publication_material 'SHELXL97 (Sheldrick, 2008) and PLATON (Spek, 2009)'
_computing_structure_refinement 'SHELXL97 (Sheldrick, 2008)'
_computing_structure_solution 'SHELXS97 (Sheldrick, 2008)'
_diffrn_ambient_temperature 296(2)
_diffrn_measured_fraction_theta_full 0.988
_diffrn_measured_fraction_theta_max 0.988
_diffrn_measurement_device_type 'Bruker APEXII area-detector'
_diffrn_measurement_method '\f and \w'
_diffrn_radiation_monochromator graphite
_diffrn_radiation_source 'fine-focus sealed tube'
_diffrn_radiation_type MoK\a
_diffrn_radiation_wavelength 0.71073
_diffrn_reflns_av_R_equivalents 0.0292
_diffrn_reflns_av_sigmaI/netI 0.0379
_diffrn_reflns_limit_h_max 12
_diffrn_reflns_limit_h_min -12
_diffrn_reflns_limit_k_max 12
_diffrn_reflns_limit_k_min -11
_diffrn_reflns_limit_l_max 24
_diffrn_reflns_limit_l_min -24
_diffrn_reflns_number 24571
_diffrn_reflns_theta_full 27.61
_diffrn_reflns_theta_max 27.61
_diffrn_reflns_theta_min 2.19
_exptl_absorpt_coefficient_mu 2.924
_exptl_absorpt_correction_T_max 0.757
_exptl_absorpt_correction_T_min 0.576
_exptl_absorpt_correction_type multi-scan
_exptl_absorpt_process_details '(SADABS; Sheldrick, 1996)'
_exptl_crystal_colour red
_exptl_crystal_density_diffrn 1.738
_exptl_crystal_density_method 'not measured'
_exptl_crystal_description block
_exptl_crystal_F_000 858
_exptl_crystal_size_max 0.266
_exptl_crystal_size_mid 0.160
_exptl_crystal_size_min 0.095
_refine_diff_density_max 1.883
_refine_diff_density_min -0.764
_refine_ls_extinction_method none
_refine_ls_goodness_of_fit_ref 0.992
_refine_ls_hydrogen_treatment mixed
_refine_ls_matrix_type full
_refine_ls_number_parameters 457
_refine_ls_number_reflns 7543
_refine_ls_number_restraints 4
_refine_ls_restrained_S_all 0.992
_refine_ls_R_factor_all 0.0512
_refine_ls_R_factor_gt 0.0376
_refine_ls_shift/su_max 0.001
_refine_ls_shift/su_mean 0.000
_refine_ls_structure_factor_coef Fsqd
_refine_ls_weighting_details 'w=1/[\s^2^(Fo^2^)+(0.0562P)^2^+0.3718P] where P=(Fo^2^+2Fc^2^)/3'
_refine_ls_weighting_scheme calc
_refine_ls_wR_factor_gt 0.0876
_refine_ls_wR_factor_ref 0.0950
_reflns_number_gt 6122
_reflns_number_total 7543
_reflns_threshold_expression I>2\s(I)
_cod_data_source_file si2199.cif
_cod_data_source_block I
_cod_depositor_comments
;
The following automatic conversions were performed:
'_symmetry_cell_setting' value 'Triclinic' changed to 'triclinic'
according to '/home/saulius/struct/CIF-dictionaries/cif_core.dic'
dictionary named 'cif_core.dic' version 2.4.1 from 2010-06-29.

Automatic conversion script
Id: cif_fix_enum 1527 2010-12-29 10:47:43Z saulius 

The following automatic conversions were performed:

'_symmetry_cell_setting' value 'Triclinic' changed to 'triclinic'
according to /home/saulius/struct/CIF-dictionaries/cif_core.dic
dictionary named 'cif_core.dic' version 2.4.1 from 2010-06-29.

Automatic conversion script
Id: cif_fix_values 1715 2011-07-08 13:25:40Z adriana 
;
_cod_database_code 2224000
_cod_database_fobs_code 2224000

loop_
_symmetry_equiv_pos_as_xyz
'x, y, z'
'-x, -y, -z'

loop_
_atom_site_type_symbol
_atom_site_label
_atom_site_fract_x
_atom_site_fract_y
_atom_site_fract_z
_atom_site_U_iso_or_equiv
_atom_site_adp_type
_atom_site_calc_flag
_atom_site_refinement_flags
_atom_site_occupancy
_atom_site_disorder_assembly
_atom_site_disorder_group
Yb Yb 0.968710(17) 0.805760(19) 0.249140(10) 0.04617(8) Uani d . 1 . .
N N1 1.4545(4) 1.0479(4) 0.27759(19) 0.0459(8) Uani d . 1 . .
H H1A 1.3655 1.0118 0.2820 0.055 Uiso calc R 1 . .
N N2 0.5165(4) 0.4795(4) 0.22488(19) 0.0456(8) Uani d . 1 . .
H H2A 0.6045 0.5268 0.2226 0.055 Uiso calc R 1 . .
N N3 0.8386(5) 0.7186(5) 0.0937(2) 0.0606(10) Uani d . 1 . .
N N4 1.1154(5) 0.7510(6) 0.3852(3) 0.0664(12) Uani d . 1 . .
N N5 0.9364(6) 1.0733(5) 0.2322(3) 0.0681(12) Uani d . 1 . .
O O1 1.2019(3) 0.8427(3) 0.24032(17) 0.0530(8) Uani d . 1 . .
O O2 1.0387(3) 0.5841(4) 0.1676(2) 0.0643(9) Uani d . 1 . .
O O3 0.7601(3) 0.7075(3) 0.28207(17) 0.0517(7) Uani d . 1 . .
O O4 0.8875(3) 0.9622(4) 0.36941(19) 0.0654(9) Uani d . 1 . .
O O5 0.7806(3) 0.6609(4) 0.14198(19) 0.0614(9) Uani d . 1 . .
O O6 0.9582(4) 0.8237(4) 0.12055(19) 0.0621(8) Uani d . 1 . .
O O7 0.7843(6) 0.6766(5) 0.0273(2) 0.0980(14) Uani d . 1 . .
O O8 1.1297(5) 0.8765(5) 0.3772(2) 0.0729(10) Uani d . 1 . .
O O9 1.0374(4) 0.6518(4) 0.3277(2) 0.0716(10) Uani d . 1 . .
O O10 1.1715(5) 0.7193(5) 0.4431(2) 0.0904(13) Uani d . 1 . .
O O11 0.8255(4) 0.9634(4) 0.2118(2) 0.0700(9) Uani d . 1 . .
O O12 1.0607(4) 1.0550(3) 0.2605(2) 0.0611(9) Uani d . 1 . .
O O13 0.9282(6) 1.1912(5) 0.2263(3) 0.1144(18) Uani d . 1 . .
C C1 1.3997(4) 0.8384(5) 0.1834(2) 0.0429(9) Uani d . 1 . .
C C2 1.2576(4) 0.7763(5) 0.1938(2) 0.0439(9) Uani d . 1 . .
C C3 1.1733(5) 0.6369(5) 0.1516(2) 0.0480(10) Uani d . 1 . .
C C4 1.2283(5) 0.5683(5) 0.1010(3) 0.0554(11) Uani d . 1 . .
H H4A 1.1713 0.4774 0.0732 0.067 Uiso calc R 1 . .
C C5 1.3693(6) 0.6341(5) 0.0912(3) 0.0600(12) Uani d . 1 . .
H H5A 1.4049 0.5870 0.0563 0.072 Uiso calc R 1 . .
C C6 1.4543(5) 0.7647(5) 0.1316(2) 0.0527(11) Uani d . 1 . .
H H6A 1.5490 0.8065 0.1255 0.063 Uiso calc R 1 . .
C C7 1.4944(5) 0.9742(5) 0.2276(2) 0.0467(10) Uani d . 1 . .
H H7A 1.5889 1.0115 0.2203 0.056 Uiso calc R 1 . .
C C8 0.9538(7) 0.4397(6) 0.1344(4) 0.092(2) Uani d . 1 . .
H H8A 1.0138 0.3791 0.1452 0.139 Uiso calc R 1 . .
H H8B 0.9214 0.4305 0.0811 0.139 Uiso calc R 1 . .
H H8C 0.8685 0.4114 0.1544 0.139 Uiso calc R 1 . .
C C9 1.5409(5) 1.1810(4) 0.3256(2) 0.0456(9) Uani d . 1 . .
C C10 1.6779(5) 1.2602(5) 0.3190(3) 0.0576(11) Uani d . 1 . .
H H10A 1.7168 1.2282 0.2810 0.069 Uiso calc R 1 . .
C C11 1.7572(5) 1.3869(5) 0.3689(3) 0.0619(12) Uani d . 1 . .
H H11A 1.8502 1.4395 0.3643 0.074 Uiso calc R 1 . .
C C12 1.7019(6) 1.4379(5) 0.4256(3) 0.0603(12) Uani d . 1 . .
C C13 1.5647(6) 1.3591(6) 0.4309(3) 0.0721(15) Uani d . 1 . .
H H13A 1.5257 1.3921 0.4686 0.087 Uiso calc R 1 . .
C C14 1.4825(6) 1.2312(6) 0.3812(3) 0.0673(14) Uani d . 1 . .
H H14A 1.3888 1.1795 0.3853 0.081 Uiso calc R 1 . .
C C15 1.7903(7) 1.5764(6) 0.4809(3) 0.0851(18) Uani d . 1 . .
H H15A 1.7900 1.5618 0.5309 0.128 Uiso calc R 1 . .
H H15B 1.7462 1.6492 0.4705 0.128 Uiso calc R 1 . .
H H15C 1.8910 1.6061 0.4764 0.128 Uiso calc R 1 . .
C C16 0.5417(4) 0.6699(5) 0.3259(2) 0.0442(9) Uani d . 1 . .
C C17 0.6855(4) 0.7534(5) 0.3255(2) 0.0424(9) Uani d . 1 . .
C C18 0.7486(5) 0.8889(5) 0.3747(2) 0.0481(10) Uani d . 1 . .
C C19 0.6746(5) 0.9362(5) 0.4222(3) 0.0569(11) Uani d . 1 . .
H H19A 0.7185 1.0252 0.4544 0.068 Uiso calc R 1 . .
C C20 0.5325(6) 0.8503(6) 0.4224(3) 0.0696(15) Uani d . 1 . .
H H20A 0.4826 0.8825 0.4550 0.083 Uiso calc R 1 . .
C C21 0.4670(5) 0.7214(5) 0.3758(3) 0.0602(12) Uani d . 1 . .
H H21A 0.3720 0.6658 0.3762 0.072 Uiso calc R 1 . .
C C22 0.4648(5) 0.5359(5) 0.2758(2) 0.0476(10) Uani d . 1 . .
H H22A 0.3708 0.4851 0.2798 0.057 Uiso calc R 1 . .
C C23 0.9660(6) 1.0991(5) 0.4183(3) 0.0681(14) Uani d . 1 . .
H H23A 0.9765 1.0881 0.4695 0.102 Uiso calc R 1 . .
H H23B 0.9111 1.1644 0.4085 0.102 Uiso calc R 1 . .
H H23C 1.0628 1.1363 0.4097 0.102 Uiso calc R 1 . .
C C24 0.4433(4) 0.3477(4) 0.1723(2) 0.0443(9) Uani d . 1 . .
C C25 0.3097(5) 0.2547(5) 0.1744(3) 0.0531(11) Uani d . 1 . .
H H25A 0.2642 0.2759 0.2118 0.064 Uiso calc R 1 . .
C C26 0.2433(5) 0.1309(5) 0.1216(3) 0.0589(12) Uani d . 1 . .
H H26A 0.1524 0.0688 0.1235 0.071 Uiso calc R 1 . .
C C27 0.3079(6) 0.0956(5) 0.0654(3) 0.0590(12) Uani d . 1 . .
C C28 0.4427(6) 0.1890(6) 0.0646(3) 0.0708(14) Uani d . 1 . .
H H28A 0.4887 0.1667 0.0277 0.085 Uiso calc R 1 . .
C C29 0.5122(5) 0.3158(6) 0.1174(3) 0.0628(13) Uani d . 1 . .
H H29A 0.6033 0.3780 0.1158 0.075 Uiso calc R 1 . .
C C30 0.2304(5) -0.0412(5) 0.0060(3) 0.0803(16) Uani d . 1 . .
H H30A 0.1376 -0.0919 0.0155 0.121 Uiso calc R 1 . .
H H30B 0.2930 -0.1009 0.0077 0.121 Uiso calc R 1 . .
H H30C 0.2117 -0.0171 -0.0427 0.121 Uiso calc R 1 . .
O O1W 0.1609(5) 0.4096(5) 0.3221(3) 0.207(4) Uani d RD 1 . .
H H1WB 0.086(11) 0.330(10) 0.300(8) 0.310 Uiso d D 1 . .
H H1WA 0.117(14) 0.466(10) 0.342(5) 0.310 Uiso d D 1 . .

loop_
_atom_site_aniso_label
_atom_site_aniso_U_11
_atom_site_aniso_U_22
_atom_site_aniso_U_33
_atom_site_aniso_U_12
_atom_site_aniso_U_13
_atom_site_aniso_U_23
Yb 0.03135(10) 0.04494(13) 0.05706(13) 0.00384(8) 0.01277(8) 0.00902(9)
N1 0.0345(17) 0.047(2) 0.050(2) 0.0088(15) 0.0070(15) 0.0024(16)
N2 0.0332(17) 0.049(2) 0.050(2) 0.0065(15) 0.0106(15) 0.0092(16)
N3 0.062(3) 0.061(3) 0.058(3) 0.026(2) 0.011(2) 0.002(2)
N4 0.056(3) 0.094(4) 0.062(3) 0.032(3) 0.027(2) 0.021(3)
N5 0.089(3) 0.061(3) 0.082(3) 0.039(3) 0.051(3) 0.029(2)
O1 0.0361(15) 0.061(2) 0.0549(17) 0.0093(13) 0.0141(13) -0.0023(15)
O2 0.0433(17) 0.055(2) 0.082(2) -0.0006(15) 0.0122(16) 0.0132(18)
O3 0.0392(15) 0.0500(18) 0.0610(18) 0.0054(13) 0.0213(14) 0.0007(14)
O4 0.0477(18) 0.059(2) 0.072(2) -0.0028(15) 0.0197(16) -0.0090(17)
O5 0.0461(17) 0.063(2) 0.064(2) 0.0046(15) 0.0174(15) -0.0037(17)
O6 0.062(2) 0.055(2) 0.066(2) 0.0109(17) 0.0205(17) 0.0134(17)
O7 0.130(4) 0.096(3) 0.050(2) 0.036(3) -0.003(2) -0.004(2)
O8 0.086(3) 0.077(3) 0.064(2) 0.042(2) 0.0200(19) 0.008(2)
O9 0.056(2) 0.069(2) 0.089(3) 0.0118(18) 0.0153(19) 0.034(2)
O10 0.096(3) 0.136(4) 0.064(2) 0.064(3) 0.025(2) 0.042(3)
O11 0.058(2) 0.068(2) 0.091(3) 0.0236(19) 0.0271(19) 0.019(2)
O12 0.059(2) 0.0428(18) 0.087(2) 0.0130(15) 0.0361(18) 0.0134(17)
O13 0.159(5) 0.073(3) 0.159(5) 0.065(3) 0.085(4) 0.056(3)
C1 0.0340(19) 0.048(2) 0.046(2) 0.0135(18) 0.0083(17) 0.0095(19)
C2 0.037(2) 0.050(3) 0.043(2) 0.0160(18) 0.0060(17) 0.0066(19)
C3 0.039(2) 0.050(3) 0.050(2) 0.0103(19) 0.0054(18) 0.011(2)
C4 0.062(3) 0.041(3) 0.055(3) 0.013(2) 0.005(2) 0.002(2)
C5 0.068(3) 0.059(3) 0.057(3) 0.027(3) 0.020(2) 0.002(2)
C6 0.048(2) 0.060(3) 0.052(3) 0.021(2) 0.017(2) 0.005(2)
C7 0.039(2) 0.052(3) 0.047(2) 0.0164(19) 0.0076(18) 0.003(2)
C8 0.069(4) 0.052(3) 0.143(6) -0.001(3) 0.019(4) 0.031(4)
C9 0.044(2) 0.040(2) 0.047(2) 0.0105(18) 0.0046(18) 0.0055(19)
C10 0.049(3) 0.053(3) 0.068(3) 0.010(2) 0.020(2) 0.007(2)
C11 0.051(3) 0.045(3) 0.077(3) 0.001(2) 0.011(2) 0.007(2)
C12 0.063(3) 0.043(3) 0.060(3) 0.006(2) -0.003(2) 0.011(2)
C13 0.082(4) 0.055(3) 0.067(3) 0.009(3) 0.026(3) -0.010(3)
C14 0.060(3) 0.055(3) 0.075(3) 0.003(2) 0.025(3) -0.004(3)
C15 0.098(5) 0.049(3) 0.076(4) 0.003(3) -0.004(3) -0.007(3)
C16 0.042(2) 0.046(2) 0.048(2) 0.0147(18) 0.0151(18) 0.0130(19)
C17 0.037(2) 0.047(2) 0.045(2) 0.0138(18) 0.0128(17) 0.0111(19)
C18 0.044(2) 0.050(3) 0.049(2) 0.0122(19) 0.0130(19) 0.009(2)
C19 0.059(3) 0.050(3) 0.064(3) 0.020(2) 0.020(2) 0.006(2)
C20 0.073(3) 0.062(3) 0.083(4) 0.022(3) 0.046(3) 0.003(3)
C21 0.052(3) 0.060(3) 0.076(3) 0.017(2) 0.036(2) 0.011(3)
C22 0.041(2) 0.045(2) 0.057(3) 0.0079(18) 0.0181(19) 0.017(2)
C23 0.060(3) 0.054(3) 0.070(3) 0.000(2) 0.008(2) -0.004(3)
C24 0.043(2) 0.039(2) 0.048(2) 0.0096(18) 0.0101(18) 0.0102(18)
C25 0.049(2) 0.049(3) 0.055(3) 0.004(2) 0.017(2) 0.009(2)
C26 0.051(3) 0.051(3) 0.065(3) 0.001(2) 0.015(2) 0.015(2)
C27 0.061(3) 0.052(3) 0.056(3) 0.014(2) 0.004(2) 0.011(2)
C28 0.064(3) 0.070(4) 0.076(3) 0.014(3) 0.029(3) 0.002(3)
C29 0.045(3) 0.061(3) 0.076(3) 0.007(2) 0.025(2) 0.001(3)
C30 0.083(4) 0.060(3) 0.077(4) 0.012(3) 0.001(3) -0.004(3)
O1W 0.172(7) 0.191(9) 0.248(10) 0.041(6) 0.078(7) 0.018(7)

loop_
_atom_type_symbol
_atom_type_description
_atom_type_scat_dispersion_real
_atom_type_scat_dispersion_imag
_atom_type_scat_source
C C 0.0033 0.0016 'International Tables Vol C Tables 4.2.6.8 and 6.1.1.4'
H H 0.0000 0.0000 'International Tables Vol C Tables 4.2.6.8 and 6.1.1.4'
N N 0.0061 0.0033 'International Tables Vol C Tables 4.2.6.8 and 6.1.1.4'
O O 0.0106 0.0060 'International Tables Vol C Tables 4.2.6.8 and 6.1.1.4'
Yb Yb -0.3850 5.5486 'International Tables Vol C Tables 4.2.6.8 and 6.1.1.4'

loop_
_geom_angle_atom_site_label_1
_geom_angle_atom_site_label_2
_geom_angle_atom_site_label_3
_geom_angle_site_symmetry_1
_geom_angle_site_symmetry_3
_geom_angle
_geom_angle_publ_flag
O3 Yb O1 . . 157.78(13) ?
O3 Yb O12 . . 119.91(11) ?
O1 Yb O12 . . 77.05(11) ?
O3 Yb O5 . . 70.20(11) ?
O1 Yb O5 . . 115.39(10) ?
O12 Yb O5 . . 120.65(13) ?
O3 Yb O9 . . 77.22(12) ?
O1 Yb O9 . . 80.67(12) ?
O12 Yb O9 . . 131.26(14) ?
O5 Yb O9 . . 108.04(14) ?
O3 Yb O6 . . 119.78(11) ?
O1 Yb O6 . . 75.37(11) ?
O12 Yb O6 . . 79.10(12) ?
O5 Yb O6 . . 53.28(11) ?
O9 Yb O6 . . 135.12(13) ?
O3 Yb O11 . . 78.88(12) ?
O1 Yb O11 . . 123.06(12) ?
O12 Yb O11 . . 53.16(12) ?
O5 Yb O11 . . 76.57(13) ?
O9 Yb O11 . . 152.18(13) ?
O6 Yb O11 . . 70.21(12) ?
O3 Yb O8 . . 95.26(13) ?
O1 Yb O8 . . 72.75(12) ?
O12 Yb O8 . . 79.24(14) ?
O5 Yb O8 . . 159.19(15) ?
O9 Yb O8 . . 52.78(14) ?
O6 Yb O8 . . 144.64(13) ?
O11 Yb O8 . . 116.21(13) ?
O3 Yb N5 . . 99.59(12) ?
O1 Yb N5 . . 100.65(13) ?
O12 Yb N5 . . 26.97(13) ?
O5 Yb N5 . . 98.56(14) ?
O9 Yb N5 . . 149.93(15) ?
O6 Yb N5 . . 72.70(12) ?
O11 Yb N5 . . 26.20(13) ?
O8 Yb N5 . . 98.52(15) ?
O3 Yb N3 . . 95.23(12) ?
O1 Yb N3 . . 95.27(12) ?
O12 Yb N3 . . 100.83(13) ?
O5 Yb N3 . . 26.55(11) ?
O9 Yb N3 . . 124.08(14) ?
O6 Yb N3 . . 26.74(11) ?
O11 Yb N3 . . 72.08(12) ?
O8 Yb N3 . . 167.78(12) ?
N5 Yb N3 . . 85.88(13) ?
O3 Yb O2 . . 108.26(10) ?
O1 Yb O2 . . 60.78(10) ?
O12 Yb O2 . . 130.25(10) ?
O5 Yb O2 . . 63.94(11) ?
O9 Yb O2 . . 68.91(13) ?
O6 Yb O2 . . 66.31(11) ?
O11 Yb O2 . . 133.11(12) ?
O8 Yb O2 . . 109.30(11) ?
N5 Yb O2 . . 137.96(11) ?
N3 Yb O2 . . 61.23(11) ?
O3 Yb N4 . . 85.22(12) ?
O1 Yb N4 . . 75.93(11) ?
O12 Yb N4 . . 105.01(15) ?
O5 Yb N4 . . 134.23(15) ?
O9 Yb N4 . . 26.82(13) ?
O6 Yb N4 . . 149.20(11) ?
O11 Yb N4 . . 136.87(13) ?
O8 Yb N4 . . 25.98(13) ?
N5 Yb N4 . . 123.86(15) ?
N3 Yb N4 . . 149.85(14) ?
O2 Yb N4 . . 89.92(12) ?
C7 N1 C9 . . 127.4(4) ?
C7 N1 H1A . . 116.3 ?
C9 N1 H1A . . 116.3 ?
C22 N2 C24 . . 127.0(3) ?
C22 N2 H2A . . 116.5 ?
C24 N2 H2A . . 116.5 ?
O7 N3 O5 . . 122.4(5) ?
O7 N3 O6 . . 122.6(5) ?
O5 N3 O6 . . 115.1(4) ?
O7 N3 Yb . . 177.5(4) ?
O5 N3 Yb . . 56.8(2) ?
O6 N3 Yb . . 58.3(2) ?
O10 N4 O8 . . 123.9(5) ?
O10 N4 O9 . . 120.0(5) ?
O8 N4 O9 . . 116.0(4) ?
O10 N4 Yb . . 175.9(4) ?
O8 N4 Yb . . 59.6(3) ?
O9 N4 Yb . . 56.5(2) ?
O13 N5 O11 . . 122.2(5) ?
O13 N5 O12 . . 121.7(5) ?
O11 N5 O12 . . 116.1(4) ?
O13 N5 Yb . . 177.5(5) ?
O11 N5 Yb . . 60.3(2) ?
O12 N5 Yb . . 55.8(2) ?
C2 O1 Yb . . 131.5(3) ?
C3 O2 C8 . . 117.1(4) ?
C3 O2 Yb . . 110.7(3) ?
C8 O2 Yb . . 131.7(3) ?
C17 O3 Yb . . 135.2(3) ?
C18 O4 C23 . . 118.6(4) ?
C18 O4 Yb . . 110.7(2) ?
C23 O4 Yb . . 130.7(3) ?
N3 O5 Yb . . 96.6(3) ?
N3 O6 Yb . . 95.0(3) ?
N4 O8 Yb . . 94.4(3) ?
N4 O9 Yb . . 96.7(3) ?
N5 O11 Yb . . 93.5(3) ?
N5 O12 Yb . . 97.2(3) ?
C2 C1 C6 . . 120.7(4) ?
C2 C1 C7 . . 120.5(4) ?
C6 C1 C7 . . 118.7(4) ?
O1 C2 C1 . . 122.4(4) ?
O1 C2 C3 . . 120.0(4) ?
C1 C2 C3 . . 117.6(4) ?
O2 C3 C4 . . 126.4(4) ?
O2 C3 C2 . . 113.0(4) ?
C4 C3 C2 . . 120.6(4) ?
C3 C4 C5 . . 120.4(4) ?
C3 C4 H4A . . 119.8 ?
C5 C4 H4A . . 119.8 ?
C6 C5 C4 . . 120.8(4) ?
C6 C5 H5A . . 119.6 ?
C4 C5 H5A . . 119.6 ?
C5 C6 C1 . . 119.9(4) ?
C5 C6 H6A . . 120.0 ?
C1 C6 H6A . . 120.0 ?
N1 C7 C1 . . 122.9(4) ?
N1 C7 H7A . . 118.6 ?
C1 C7 H7A . . 118.6 ?
O2 C8 H8A . . 109.5 ?
O2 C8 H8B . . 109.5 ?
H8A C8 H8B . . 109.5 ?
O2 C8 H8C . . 109.5 ?
H8A C8 H8C . . 109.5 ?
H8B C8 H8C . . 109.5 ?
C10 C9 C14 . . 119.7(4) ?
C10 C9 N1 . . 123.0(4) ?
C14 C9 N1 . . 117.3(4) ?
C11 C10 C9 . . 119.8(4) ?
C11 C10 H10A . . 120.1 ?
C9 C10 H10A . . 120.1 ?
C10 C11 C12 . . 121.5(4) ?
C10 C11 H11A . . 119.3 ?
C12 C11 H11A . . 119.3 ?
C13 C12 C11 . . 118.2(4) ?
C13 C12 C15 . . 120.6(5) ?
C11 C12 C15 . . 121.3(5) ?
C12 C13 C14 . . 121.5(5) ?
C12 C13 H13A . . 119.3 ?
C14 C13 H13A . . 119.3 ?
C9 C14 C13 . . 119.4(5) ?
C9 C14 H14A . . 120.3 ?
C13 C14 H14A . . 120.3 ?
C12 C15 H15A . . 109.5 ?
C12 C15 H15B . . 109.5 ?
H15A C15 H15B . . 109.5 ?
C12 C15 H15C . . 109.5 ?
H15A C15 H15C . . 109.5 ?
H15B C15 H15C . . 109.5 ?
C17 C16 C21 . . 119.8(4) ?
C17 C16 C22 . . 122.1(4) ?
C21 C16 C22 . . 118.0(4) ?
O3 C17 C16 . . 121.6(4) ?
O3 C17 C18 . . 120.8(3) ?
C16 C17 C18 . . 117.5(4) ?
C19 C18 O4 . . 125.4(4) ?
C19 C18 C17 . . 121.6(4) ?
O4 C18 C17 . . 113.0(4) ?
C18 C19 C20 . . 119.8(4) ?
C18 C19 H19A . . 120.1 ?
C20 C19 H19A . . 120.1 ?
C21 C20 C19 . . 120.8(4) ?
C21 C20 H20A . . 119.6 ?
C19 C20 H20A . . 119.6 ?
C20 C21 C16 . . 120.4(4) ?
C20 C21 H21A . . 119.8 ?
C16 C21 H21A . . 119.8 ?
N2 C22 C16 . . 124.6(4) ?
N2 C22 H22A . . 117.7 ?
C16 C22 H22A . . 117.7 ?
O4 C23 H23A . . 109.5 ?
O4 C23 H23B . . 109.5 ?
H23A C23 H23B . . 109.5 ?
O4 C23 H23C . . 109.5 ?
H23A C23 H23C . . 109.5 ?
H23B C23 H23C . . 109.5 ?
C25 C24 C29 . . 120.2(4) ?
C25 C24 N2 . . 122.6(4) ?
C29 C24 N2 . . 117.2(4) ?
C26 C25 C24 . . 120.0(4) ?
C26 C25 H25A . . 120.0 ?
C24 C25 H25A . . 120.0 ?
C25 C26 C27 . . 121.6(4) ?
C25 C26 H26A . . 119.2 ?
C27 C26 H26A . . 119.2 ?
C28 C27 C26 . . 117.7(5) ?
C28 C27 C30 . . 121.5(5) ?
C26 C27 C30 . . 120.8(4) ?
C27 C28 C29 . . 121.9(5) ?
C27 C28 H28A . . 119.1 ?
C29 C28 H28A . . 119.1 ?
C24 C29 C28 . . 118.6(4) ?
C24 C29 H29A . . 120.7 ?
C28 C29 H29A . . 120.7 ?
C27 C30 H30A . . 109.5 ?
C27 C30 H30B . . 109.5 ?
H30A C30 H30B . . 109.5 ?
C27 C30 H30C . . 109.5 ?
H30A C30 H30C . . 109.5 ?
H30B C30 H30C . . 109.5 ?
H1WB O1W H1WA . . 103 ?

loop_
_geom_bond_atom_site_label_1
_geom_bond_atom_site_label_2
_geom_bond_site_symmetry_2
_geom_bond_distance
_geom_bond_publ_flag
Yb O3 . 2.225(3) yes
Yb O1 . 2.228(3) yes
Yb O12 . 2.342(3) yes
Yb O5 . 2.373(3) yes
Yb O9 . 2.379(4) yes
Yb O6 . 2.404(3) yes
Yb O11 . 2.444(4) yes
Yb O8 . 2.451(4) yes
Yb N5 . 2.809(5) ?
Yb N3 . 2.815(4) ?
Yb O2 . 2.833(4) yes
Yb O4 . 2.927(3) yes
Yb N4 . 2.833(5) ?
N1 C7 . 1.298(5) ?
N1 C9 . 1.414(5) ?
N1 H1A . 0.8600 ?
N2 C22 . 1.297(5) ?
N2 C24 . 1.423(5) ?
N2 H2A . 0.8600 ?
N3 O7 . 1.205(5) ?
N3 O5 . 1.267(5) ?
N3 O6 . 1.271(5) ?
N4 O10 . 1.223(6) ?
N4 O8 . 1.245(6) ?
N4 O9 . 1.287(6) ?
N5 O13 . 1.212(6) ?
N5 O11 . 1.242(6) ?
N5 O12 . 1.284(6) ?
O1 C2 . 1.313(5) ?
O2 C3 . 1.369(5) ?
O2 C8 . 1.415(6) ?
O3 C17 . 1.310(5) ?
O4 C18 . 1.365(5) ?
O4 C23 . 1.435(5) ?
C1 C2 . 1.402(5) ?
C1 C6 . 1.412(6) ?
C1 C7 . 1.425(6) ?
C2 C3 . 1.417(6) ?
C3 C4 . 1.372(6) ?
C4 C5 . 1.397(7) ?
C4 H4A . 0.9300 ?
C5 C6 . 1.344(6) ?
C5 H5A . 0.9300 ?
C6 H6A . 0.9300 ?
C7 H7A . 0.9300 ?
C8 H8A . 0.9600 ?
C8 H8B . 0.9600 ?
C8 H8C . 0.9600 ?
C9 C10 . 1.375(6) ?
C9 C14 . 1.383(6) ?
C10 C11 . 1.373(6) ?
C10 H10A . 0.9300 ?
C11 C12 . 1.382(7) ?
C11 H11A . 0.9300 ?
C12 C13 . 1.367(7) ?
C12 C15 . 1.510(7) ?
C13 C14 . 1.384(7) ?
C13 H13A . 0.9300 ?
C14 H14A . 0.9300 ?
C15 H15A . 0.9600 ?
C15 H15B . 0.9600 ?
C15 H15C . 0.9600 ?
C16 C17 . 1.405(5) ?
C16 C21 . 1.419(6) ?
C16 C22 . 1.423(6) ?
C17 C18 . 1.416(6) ?
C18 C19 . 1.365(6) ?
C19 C20 . 1.397(7) ?
C19 H19A . 0.9300 ?
C20 C21 . 1.347(7) ?
C20 H20A . 0.9300 ?
C21 H21A . 0.9300 ?
C22 H22A . 0.9300 ?
C23 H23A . 0.9600 ?
C23 H23B . 0.9600 ?
C23 H23C . 0.9600 ?
C24 C25 . 1.369(5) ?
C24 C29 . 1.381(6) ?
C25 C26 . 1.367(6) ?
C25 H25A . 0.9300 ?
C26 C27 . 1.381(7) ?
C26 H26A . 0.9300 ?
C27 C28 . 1.373(7) ?
C27 C30 . 1.524(7) ?
C28 C29 . 1.388(7) ?
C28 H28A . 0.9300 ?
C29 H29A . 0.9300 ?
C30 H30A . 0.9600 ?
C30 H30B . 0.9600 ?
C30 H30C . 0.9600 ?
O1W H1WB . 0.88 ?
O1W H1WA . 0.88 ?

loop_
_geom_hbond_atom_site_label_D
_geom_hbond_atom_site_label_H
_geom_hbond_atom_site_label_A
_geom_hbond_site_symmetry_A
_geom_hbond_distance_DH
_geom_hbond_distance_HA
_geom_hbond_distance_DA
_geom_hbond_angle_DHA
N1 H1A O1 . 0.86 1.89 2.590(4) 137.6
N2 H2A O3 . 0.86 1.99 2.668(4) 134.6
O1W H1WB O13 1_445 0.88 1.89(13) 2.74133 162
O1W H1WB N5 1_445 0.88 2.55(11) 3.40359 163
O1W H1WA O9 1_455 0.88 2.22(11) 2.97416 144
C22 H22A O1W . 0.93 2.29 3.1932 163
C4 H4A O7 2_765 0.93 2.45 3.137(7) 131
